data_4322613
loop_
_publ_author_name
'Ulrich Englich'
'Scott Chadwick'
'Karin Ruhlandt-Senge'

_publ_section_title
;
 Sodium and Potassium Triisopropylbenzenethiolates: Influence on
 Solid-State Structure by Metal and Donor
;
_journal_name_full 'Inorganic Chemistry'
_journal_page_first 283
_journal_page_last 293
_journal_paper_doi 10.1021/ic970769l
_journal_volume 37
_journal_year 1998
_chemical_formula_sum 'C19 H31 K O S'
_chemical_formula_weight 346.61
_space_group_IT_number 14
_symmetry_cell_setting monoclinic
_symmetry_space_group_name_Hall '-P 2ybc'
_symmetry_space_group_name_H-M 'P 1 21/c 1'
_atom_sites_solution_hydrogens geom
_atom_sites_solution_primary direct
_atom_sites_solution_secondary difmap
_audit_creation_method SHELXL
_cell_angle_alpha 90.00
_cell_angle_beta 98.2200(10)
_cell_angle_gamma 90.00
_cell_formula_units_Z 8
_cell_length_a 11.9079(2)
_cell_length_b 14.7672(2)
_cell_length_c 24.04480(10)
_cell_measurement_reflns_used 8192
_cell_measurement_temperature 150(1)
_cell_volume 4184.75(9)
_computing_cell_refinement 'Siemens XSCANS'
_computing_data_collection 'Siemens XSCANS'
_computing_data_reduction 'Siemens SHELXTL'
_computing_molecular_graphics 'Siemens SHELXTL'
_computing_publication_material 'Siemens SHELXTL'
_computing_structure_refinement 'SHELXL-93 (Sheldrick, 1993)'
_computing_structure_solution 'SHELXS-86 (Sheldrick, 1990)'
_diffrn_ambient_temperature 150(1)
_diffrn_measurement_device 'Siemens P4'
_diffrn_measurement_method \w
_diffrn_radiation_monochromator graphite
_diffrn_radiation_source 'fine-focus sealed tube'
_diffrn_radiation_type MoK\a
_diffrn_radiation_wavelength 0.71073
_diffrn_reflns_av_R_equivalents 0.0476
_diffrn_reflns_av_sigmaI/netI 0.0715
_diffrn_reflns_limit_h_max 8
_diffrn_reflns_limit_h_min -15
_diffrn_reflns_limit_k_max 19
_diffrn_reflns_limit_k_min -18
_diffrn_reflns_limit_l_max 31
_diffrn_reflns_limit_l_min -28
_diffrn_reflns_number 24686
_diffrn_reflns_theta_max 28.21
_diffrn_reflns_theta_min 1.62
_diffrn_standards_decay_% no
_exptl_absorpt_coefficient_mu 0.354
_exptl_absorpt_correction_T_max 0.93
_exptl_absorpt_correction_T_min 0.75
_exptl_absorpt_correction_type SADABS
_exptl_crystal_colour colorless
_exptl_crystal_density_diffrn 1.100
_exptl_crystal_description plate
_exptl_crystal_F_000 1504
_exptl_crystal_size_max 0.6
_exptl_crystal_size_mid 0.2
_exptl_crystal_size_min 0.05
_refine_diff_density_max 0.447
_refine_diff_density_min -0.311
_refine_diff_density_rms 0.058
_refine_ls_extinction_coef 0.00043(11)
_refine_ls_extinction_expression Fc^*^=kFc[1+0.001xFc^2^\l^3^/sin(2\q)]^-1/4^
_refine_ls_extinction_method SHELXL
_refine_ls_goodness_of_fit_all 1.122
_refine_ls_goodness_of_fit_obs 1.271
_refine_ls_hydrogen_treatment riding
_refine_ls_matrix_type full
_refine_ls_number_parameters 398
_refine_ls_number_reflns 9693
_refine_ls_number_restraints 0
_refine_ls_restrained_S_all 1.122
_refine_ls_restrained_S_obs 1.271
_refine_ls_R_factor_all 0.1324
_refine_ls_R_factor_obs 0.0786
_refine_ls_shift/esd_max 0.000
_refine_ls_shift/esd_mean 0.000
_refine_ls_structure_factor_coef Fsqd
_refine_ls_weighting_details 'w=1/[\s^2^(Fo^2^)+(0.0154P)^2^+6.4465P] where P=(Fo^2^+2Fc^2^)/3'
_refine_ls_weighting_scheme calc
_refine_ls_wR_factor_all 0.1485
_refine_ls_wR_factor_obs 0.1328
_reflns_number_observed 6151
_reflns_number_total 9693
_reflns_observed_criterion >2sigma(I)
_cod_data_source_file ic970769l_4.cif
_cod_data_source_block ube018
_cod_depositor_comments
;
The following automatic conversions were performed:

'_refine_ls_weighting_scheme' value 'calc
w=1/[\s^2^(Fo^2^)+(0.0154P)^2^+6.4465P] where P=(Fo^2^+2Fc^2^)/3' was
changed to 'calc'. New tag '_refine_ls_weighting_details' was
created. The value of the new tag was set to
'w=1/[\s^2^(Fo^2^)+(0.0154P)^2^+6.4465P] where P=(Fo^2^+2Fc^2^)/3'.

Automatic conversion script
Id: cif_fix_values 3143 2015-03-26 13:38:13Z robertas 
;
_cod_database_code 4322613

loop_
_symmetry_equiv_pos_as_xyz
'x, y, z'
'-x, y+1/2, -z+1/2'
'-x, -y, -z'
'x, -y-1/2, z-1/2'

loop_
_atom_site_aniso_label
_atom_site_aniso_U_11
_atom_site_aniso_U_22
_atom_site_aniso_U_33
_atom_site_aniso_U_23
_atom_site_aniso_U_13
_atom_site_aniso_U_12
K1 0.0334(4) 0.0386(5) 0.0654(6) -0.0162(4) 0.0105(4) 0.0008(4)
K2 0.0331(4) 0.0375(4) 0.0608(5) 0.0124(4) 0.0081(4) 0.0053(4)
S1 0.0322(4) 0.0272(4) 0.0405(5) -0.0038(4) 0.0029(4) 0.0038(4)
C1 0.025(2) 0.029(2) 0.032(2) -0.0015(13) 0.0081(14) 0.0040(14)
C2 0.034(2) 0.034(2) 0.031(2) 0.0021(14) 0.007(2) 0.008(2)
C3 0.038(2) 0.047(2) 0.028(2) 0.002(2) -0.001(2) -0.001(2)
C4 0.044(2) 0.038(2) 0.031(2) -0.0015(15) 0.009(2) -0.009(2)
C5 0.046(2) 0.027(2) 0.038(2) -0.0010(15) 0.009(2) 0.001(2)
C6 0.033(2) 0.029(2) 0.032(2) -0.0015(14) 0.009(2) 0.0004(15)
C7 0.047(2) 0.038(2) 0.038(2) 0.001(2) -0.002(2) 0.016(2)
C8 0.092(4) 0.040(2) 0.053(3) 0.017(2) 0.020(3) 0.016(2)
C9 0.064(3) 0.069(3) 0.088(4) -0.007(3) -0.031(3) 0.032(3)
C10 0.077(3) 0.042(2) 0.037(2) -0.003(2) 0.004(2) -0.020(2)
C11 0.077(4) 0.089(4) 0.074(3) -0.024(3) 0.003(3) -0.042(3)
C12 0.109(4) 0.054(3) 0.055(3) -0.019(2) 0.024(3) -0.015(3)
C13 0.045(2) 0.028(2) 0.040(2) 0.0012(15) -0.004(2) 0.007(2)
C14 0.043(2) 0.051(3) 0.071(3) 0.016(2) 0.004(2) 0.013(2)
C15 0.063(3) 0.047(2) 0.045(2) 0.007(2) 0.007(2) 0.009(2)
S2 0.0347(5) 0.0272(4) 0.0423(5) 0.0028(4) 0.0093(4) 0.0044(4)
C16 0.023(2) 0.027(2) 0.030(2) 0.0007(13) 0.0020(14) 0.0020(13)
C17 0.030(2) 0.029(2) 0.033(2) -0.0066(14) 0.0039(15) 0.0032(14)
C18 0.044(2) 0.040(2) 0.026(2) -0.0049(15) 0.013(2) 0.000(2)
C19 0.042(2) 0.035(2) 0.029(2) -0.0009(14) 0.005(2) -0.002(2)
C20 0.041(2) 0.024(2) 0.040(2) -0.0046(14) 0.005(2) 0.0029(15)
C21 0.032(2) 0.029(2) 0.031(2) -0.0034(14) 0.0055(15) 0.0025(14)
C22 0.052(2) 0.034(2) 0.038(2) -0.004(2) 0.012(2) 0.013(2)
C23 0.076(3) 0.039(2) 0.075(3) -0.025(2) -0.005(3) 0.009(2)
C24 0.063(3) 0.062(3) 0.067(3) -0.004(2) 0.028(2) 0.022(2)
C25 0.062(3) 0.038(2) 0.035(2) 0.004(2) 0.013(2) -0.002(2)
C26 0.059(3) 0.065(3) 0.060(3) 0.016(2) 0.006(2) -0.018(2)
C27 0.063(3) 0.067(3) 0.064(3) 0.028(2) 0.011(3) 0.001(2)
C28 0.052(2) 0.029(2) 0.036(2) -0.0015(15) 0.017(2) 0.010(2)
C29 0.049(3) 0.047(2) 0.063(3) -0.006(2) 0.024(2) 0.007(2)
C30 0.065(3) 0.053(2) 0.037(2) -0.011(2) 0.011(2) 0.005(2)
O1 0.058(2) 0.072(2) 0.057(2) -0.020(2) 0.016(2) -0.007(2)
C31 0.066(4) 0.143(6) 0.079(4) -0.050(4) 0.011(3) -0.016(4)
C32 0.082(5) 0.111(5) 0.188(7) -0.097(5) 0.001(5) 0.000(4)
C33 0.089(4) 0.055(3) 0.048(3) -0.004(2) 0.016(3) 0.010(3)
C34 0.057(3) 0.053(3) 0.053(3) 0.001(2) 0.011(2) 0.002(2)
O2 0.055(2) 0.057(2) 0.058(2) 0.0162(15) 0.000(2) 0.0007(15)
C35 0.049(3) 0.079(3) 0.049(3) -0.003(2) 0.003(2) 0.003(2)
C36 0.074(4) 0.073(3) 0.081(4) 0.030(3) 0.010(3) -0.009(3)
C37 0.066(3) 0.051(3) 0.054(3) 0.005(2) 0.000(2) 0.010(2)
C38 0.049(3) 0.051(2) 0.051(2) -0.003(2) 0.005(2) 0.002(2)

loop_
_atom_site_label
_atom_site_type_symbol
_atom_site_fract_x
_atom_site_fract_y
_atom_site_fract_z
_atom_site_U_iso_or_equiv
_atom_site_thermal_displace_type
_atom_site_occupancy
_atom_site_calc_flag
_atom_site_refinement_flags
_atom_site_disorder_group
K1 K 0.62449(7) 0.09725(6) 0.03539(4) 0.0455(2) Uani 1 d . .
K2 K 0.89313(7) -0.10648(6) 0.02903(4) 0.0437(2) Uani 1 d . .
S1 S 0.86236(7) 0.10792(6) -0.00008(4) 0.0335(2) Uani 1 d . .
C1 C 0.9183(3) 0.1978(2) 0.04524(13) 0.0283(7) Uani 1 d . .
C2 C 0.9968(3) 0.1815(2) 0.09462(14) 0.0326(8) Uani 1 d . .
C3 C 1.0373(3) 0.2537(2) 0.12916(14) 0.0381(9) Uani 1 d . .
H3A H 1.0889(3) 0.2418(2) 0.16112(14) 0.046 Uiso 1 calc R .
C4 C 1.0035(3) 0.3432(2) 0.11773(14) 0.0375(9) Uani 1 d . .
C5 C 0.9281(3) 0.3585(2) 0.06923(14) 0.0367(8) Uani 1 d . .
H5A H 0.9053(3) 0.4176(2) 0.06048(14) 0.044 Uiso 1 calc R .
C6 C 0.8849(3) 0.2891(2) 0.03284(14) 0.0311(7) Uani 1 d . .
C7 C 1.0318(3) 0.0846(2) 0.1121(2) 0.0416(9) Uani 1 d . .
H7A H 1.0260(3) 0.0480(2) 0.0778(2) 0.050 Uiso 1 calc R .
C8 C 0.9462(4) 0.0463(3) 0.1482(2) 0.0609(13) Uani 1 d . .
H8A H 0.9673(4) -0.0145(3) 0.1594(2) 0.091 Uiso 1 calc R .
H8B H 0.8717(4) 0.0461(3) 0.1268(2) 0.091 Uiso 1 calc R .
H8C H 0.9461(4) 0.0833(3) 0.1810(2) 0.091 Uiso 1 calc R .
C9 C 1.1540(4) 0.0758(3) 0.1423(2) 0.078(2) Uani 1 d . .
H9A H 1.1698(4) 0.0135(3) 0.1519(2) 0.116 Uiso 1 calc R .
H9B H 1.1627(4) 0.1117(3) 0.1760(2) 0.116 Uiso 1 calc R .
H9C H 1.2059(4) 0.0967(3) 0.1180(2) 0.116 Uiso 1 calc R .
C10 C 1.0425(4) 0.4217(3) 0.1570(2) 0.0525(11) Uani 1 d . .
H10A H 1.0353(4) 0.4770(3) 0.1341(2) 0.063 Uiso 1 calc R .
C11 C 1.1664(4) 0.4150(4) 0.1836(2) 0.081(2) Uani 1 d . .
H11A H 1.2136(4) 0.4083(4) 0.1547(2) 0.121 Uiso 1 calc R .
H11B H 1.1760(4) 0.3635(4) 0.2082(2) 0.121 Uiso 1 calc R .
H11C H 1.1876(4) 0.4690(4) 0.2048(2) 0.121 Uiso 1 calc R .
C12 C 0.9643(5) 0.4325(3) 0.2012(2) 0.0715(15) Uani 1 d . .
H12A H 0.9899(5) 0.4821(3) 0.2255(2) 0.107 Uiso 1 calc R .
H12B H 0.9650(5) 0.3779(3) 0.2228(2) 0.107 Uiso 1 calc R .
H12C H 0.8885(5) 0.4443(3) 0.1831(2) 0.107 Uiso 1 calc R .
C13 C 0.8020(3) 0.3150(2) -0.01889(15) 0.0386(9) Uani 1 d . .
H13A H 0.7879(3) 0.2606(2) -0.04224(15) 0.046 Uiso 1 calc R .
C14 C 0.6878(3) 0.3451(3) -0.0022(2) 0.0554(11) Uani 1 d . .
H14A H 0.6367(3) 0.3611(3) -0.0353(2) 0.083 Uiso 1 calc R .
H14B H 0.6995(3) 0.3966(3) 0.0223(2) 0.083 Uiso 1 calc R .
H14C H 0.6558(3) 0.2964(3) 0.0169(2) 0.083 Uiso 1 calc R .
C15 C 0.8503(4) 0.3875(3) -0.0543(2) 0.0517(10) Uani 1 d . .
H15A H 0.7954(4) 0.4017(3) -0.0864(2) 0.078 Uiso 1 calc R .
H15B H 0.9183(4) 0.3651(3) -0.0667(2) 0.078 Uiso 1 calc R .
H15C H 0.8675(4) 0.4410(3) -0.0321(2) 0.078 Uiso 1 calc R .
S2 S 0.63194(8) -0.11582(6) 0.00723(4) 0.0344(2) Uani 1 d . .
C16 C 0.6033(3) -0.2066(2) 0.05243(13) 0.0270(7) Uani 1 d . .
C17 C 0.5522(3) -0.1904(2) 0.10143(14) 0.0308(7) Uani 1 d . .
C18 C 0.5354(3) -0.2621(2) 0.13685(14) 0.0361(8) Uani 1 d . .
H18A H 0.5022(3) -0.2502(2) 0.16880(14) 0.043 Uiso 1 calc R .
C19 C 0.5661(3) -0.3510(2) 0.12670(14) 0.0356(8) Uani 1 d . .
C20 C 0.6141(3) -0.3665(2) 0.07811(14) 0.0351(8) Uani 1 d . .
H20A H 0.6346(3) -0.4253(2) 0.07011(14) 0.042 Uiso 1 calc R .
C21 C 0.6329(3) -0.2973(2) 0.04079(14) 0.0305(7) Uani 1 d . .
C22 C 0.5209(3) -0.0949(2) 0.1181(2) 0.0406(9) Uani 1 d . .
H22A H 0.5131(3) -0.0576(2) 0.0841(2) 0.049 Uiso 1 calc R .
C23 C 0.6175(4) -0.0549(3) 0.1593(2) 0.0648(13) Uani 1 d . .
H23A H 0.5974(4) 0.0051(3) 0.1697(2) 0.097 Uiso 1 calc R .
H23B H 0.6851(4) -0.0524(3) 0.1419(2) 0.097 Uiso 1 calc R .
H23C H 0.6308(4) -0.0922(3) 0.1923(2) 0.097 Uiso 1 calc R .
C24 C 0.4078(4) -0.0890(3) 0.1420(2) 0.0622(13) Uani 1 d . .
H24A H 0.3481(4) -0.1145(3) 0.1156(2) 0.093 Uiso 1 calc R .
H24B H 0.3908(4) -0.0267(3) 0.1488(2) 0.093 Uiso 1 calc R .
H24C H 0.4139(4) -0.1221(3) 0.1767(2) 0.093 Uiso 1 calc R .
C25 C 0.5515(4) -0.4290(3) 0.1672(2) 0.0446(10) Uani 1 d . .
H25A H 0.5627(4) -0.4857(3) 0.1475(2) 0.053 Uiso 1 calc R .
C26 C 0.4331(4) -0.4321(3) 0.1842(2) 0.0616(13) Uani 1 d . .
H26A H 0.3775(4) -0.4346(3) 0.1511(2) 0.092 Uiso 1 calc R .
H26B H 0.4210(4) -0.3788(3) 0.2054(2) 0.092 Uiso 1 calc R .
H26C H 0.4263(4) -0.4849(3) 0.2068(2) 0.092 Uiso 1 calc R .
C27 C 0.6410(4) -0.4250(3) 0.2189(2) 0.0645(13) Uani 1 d . .
H27A H 0.7151(4) -0.4231(3) 0.2076(2) 0.097 Uiso 1 calc R .
H27B H 0.6349(4) -0.4777(3) 0.2417(2) 0.097 Uiso 1 calc R .
H27C H 0.6297(4) -0.3717(3) 0.2403(2) 0.097 Uiso 1 calc R .
C28 C 0.6866(3) -0.3225(2) -0.01110(15) 0.0380(9) Uani 1 d . .
H28A H 0.6888(3) -0.2676(2) -0.03380(15) 0.046 Uiso 1 calc R .
C29 C 0.8095(3) -0.3553(3) 0.0052(2) 0.0516(11) Uani 1 d . .
H29A H 0.8410(3) -0.3706(3) -0.0282(2) 0.077 Uiso 1 calc R .
H29B H 0.8103(3) -0.4077(3) 0.0289(2) 0.077 Uiso 1 calc R .
H29C H 0.8538(3) -0.3080(3) 0.0250(2) 0.077 Uiso 1 calc R .
C30 C 0.6160(4) -0.3930(3) -0.0474(2) 0.0511(10) Uani 1 d . .
H30A H 0.6523(4) -0.4071(3) -0.0795(2) 0.077 Uiso 1 calc R .
H30B H 0.5416(4) -0.3691(3) -0.0597(2) 0.077 Uiso 1 calc R .
H30C H 0.6099(4) -0.4469(3) -0.0258(2) 0.077 Uiso 1 calc R .
O1 O 0.6189(3) 0.1954(2) 0.12856(12) 0.0612(8) Uani 1 d . .
C31 C 0.7088(5) 0.2388(5) 0.1627(2) 0.096(2) Uani 1 d . .
H31A H 0.7562(5) 0.2706(5) 0.1394(2) 0.115 Uiso 1 calc R .
H31B H 0.7553(5) 0.1943(5) 0.1850(2) 0.115 Uiso 1 calc R .
C32 C 0.6623(5) 0.3018(5) 0.1988(3) 0.129(3) Uani 1 d . .
H32A H 0.6834(5) 0.3631(5) 0.1902(3) 0.154 Uiso 1 calc R .
H32B H 0.6918(5) 0.2892(5) 0.2377(3) 0.154 Uiso 1 calc R .
C33 C 0.5375(4) 0.2925(3) 0.1898(2) 0.0635(13) Uani 1 d . .
H33A H 0.5016(4) 0.3459(3) 0.1716(2) 0.076 Uiso 1 calc R .
H33B H 0.5087(4) 0.2830(3) 0.2251(2) 0.076 Uiso 1 calc R .
C34 C 0.5168(4) 0.2098(3) 0.1519(2) 0.0539(11) Uani 1 d . .
H34A H 0.4995(4) 0.1573(3) 0.1735(2) 0.065 Uiso 1 calc R .
H34B H 0.4537(4) 0.2204(3) 0.1224(2) 0.065 Uiso 1 calc R .
O2 O 0.9530(3) -0.1960(2) 0.12605(12) 0.0573(8) Uani 1 d . .
C35 C 0.8745(4) -0.2329(3) 0.1597(2) 0.0593(12) Uani 1 d . .
H35A H 0.8028(4) -0.2473(3) 0.1369(2) 0.071 Uiso 1 calc R .
H35B H 0.8606(4) -0.1907(3) 0.1889(2) 0.071 Uiso 1 calc R .
C36 C 0.9308(4) -0.3164(4) 0.1847(2) 0.076(2) Uani 1 d . .
H36A H 0.9139(4) -0.3677(4) 0.1596(2) 0.091 Uiso 1 calc R .
H36B H 0.9061(4) -0.3303(4) 0.2204(2) 0.091 Uiso 1 calc R .
C37 C 1.0558(4) -0.2947(3) 0.1924(2) 0.0578(12) Uani 1 d . .
H37A H 1.0990(4) -0.3450(3) 0.1804(2) 0.069 Uiso 1 calc R .
H37B H 1.0835(4) -0.2810(3) 0.2314(2) 0.069 Uiso 1 calc R .
C38 C 1.0645(4) -0.2119(3) 0.1552(2) 0.0504(10) Uani 1 d . .
H38A H 1.0908(4) -0.1597(3) 0.1780(2) 0.060 Uiso 1 calc R .
H38B H 1.1172(4) -0.2232(3) 0.1288(2) 0.060 Uiso 1 calc R .

loop_
_atom_type_symbol
_atom_type_description
_atom_type_scat_dispersion_real
_atom_type_scat_dispersion_imag
_atom_type_scat_source
C C 0.0033 0.0016 'International Tables Vol C Tables 4.2.6.8 and 6.1.1.4'
H H 0.0000 0.0000 'International Tables Vol C Tables 4.2.6.8 and 6.1.1.4'
O O 0.0106 0.0060 'International Tables Vol C Tables 4.2.6.8 and 6.1.1.4'
S S 0.1246 0.1234 'International Tables Vol C Tables 4.2.6.8 and 6.1.1.4'
K K 0.2009 0.2494 'International Tables Vol C Tables 4.2.6.8 and 6.1.1.4'

loop_
_geom_angle_atom_site_label_1
_geom_angle_atom_site_label_2
_geom_angle_atom_site_label_3
_geom_angle
_geom_angle_site_symmetry_1
_geom_angle_site_symmetry_3
_geom_angle_publ_flag
O1 K1 S1 109.77(7) . . ?
O1 K1 S2 95.04(7) . 3_655 ?
S1 K1 S2 143.95(4) . 3_655 ?
O1 K1 S2 135.19(8) . . ?
S1 K1 S2 86.43(3) . . ?
S2 K1 S2 94.16(3) 3_655 . ?
O1 K1 K1 126.49(7) . 3_655 ?
S1 K1 K1 122.30(4) . 3_655 ?
S2 K1 K1 48.36(2) 3_655 3_655 ?
S2 K1 K1 45.80(2) . 3_655 ?
O1 K1 K2 120.23(7) . . ?
S1 K1 K2 47.48(2) . . ?
S2 K1 K2 137.40(3) 3_655 . ?
S2 K1 K2 44.33(2) . . ?
K1 K1 K2 89.60(3) 3_655 . ?
O2 K2 S2 105.17(7) . . ?
O2 K2 S1 92.90(7) . 3_755 ?
S2 K2 S1 157.22(4) . 3_755 ?
O2 K2 S1 132.34(7) . . ?
S2 K2 S1 85.81(3) . . ?
S1 K2 S1 92.23(3) 3_755 . ?
O2 K2 C1 98.63(9) . 3_755 ?
S2 K2 C1 128.99(7) . 3_755 ?
S1 K2 C1 31.87(6) 3_755 3_755 ?
S1 K2 C1 109.93(6) . 3_755 ?
O2 K2 K2 122.25(7) . 3_755 ?
S2 K2 K2 126.42(3) . 3_755 ?
S1 K2 K2 47.65(2) 3_755 3_755 ?
S1 K2 K2 44.59(2) . 3_755 ?
C1 K2 K2 69.85(6) 3_755 3_755 ?
O2 K2 K1 114.15(7) . . ?
S2 K2 K1 46.93(2) . . ?
S1 K2 K1 136.41(3) 3_755 . ?
S1 K2 K1 44.22(2) . . ?
C1 K2 K1 147.02(6) 3_755 . ?
K2 K2 K1 88.78(3) 3_755 . ?
C1 S1 K1 98.43(11) . . ?
C1 S1 K2 82.03(11) . 3_755 ?
K1 S1 K2 175.48(4) . 3_755 ?
C1 S1 K2 124.88(11) . . ?
K1 S1 K2 88.30(3) . . ?
K2 S1 K2 87.77(3) 3_755 . ?
C2 C1 C6 117.7(3) . . ?
C2 C1 S1 121.8(2) . . ?
C6 C1 S1 120.5(2) . . ?
C2 C1 K2 88.1(2) . 3_755 ?
C6 C1 K2 117.3(2) . 3_755 ?
S1 C1 K2 66.09(10) . 3_755 ?
C3 C2 C1 119.9(3) . . ?
C3 C2 C7 119.6(3) . . ?
C1 C2 C7 120.4(3) . . ?
C2 C3 C4 122.7(3) . . ?
C5 C4 C3 117.0(3) . . ?
C5 C4 C10 120.0(3) . . ?
C3 C4 C10 122.9(3) . . ?
C4 C5 C6 123.0(3) . . ?
C5 C6 C1 119.8(3) . . ?
C5 C6 C13 117.7(3) . . ?
C1 C6 C13 122.5(3) . . ?
C2 C7 C9 114.2(3) . . ?
C2 C7 C8 108.7(3) . . ?
C9 C7 C8 111.1(4) . . ?
C12 C10 C4 110.5(3) . . ?
C12 C10 C11 111.5(4) . . ?
C4 C10 C11 113.7(4) . . ?
C6 C13 C15 112.3(3) . . ?
C6 C13 C14 110.7(3) . . ?
C15 C13 C14 111.1(3) . . ?
C16 S2 K2 101.85(11) . . ?
C16 S2 K1 90.18(11) . 3_655 ?
K2 S2 K1 167.78(4) . 3_655 ?
C16 S2 K1 126.20(11) . . ?
K2 S2 K1 88.74(3) . . ?
K1 S2 K1 85.84(3) 3_655 . ?
C17 C16 C21 118.0(3) . . ?
C17 C16 S2 121.2(2) . . ?
C21 C16 S2 120.8(2) . . ?
C18 C17 C16 119.7(3) . . ?
C18 C17 C22 118.7(3) . . ?
C16 C17 C22 121.5(3) . . ?
C17 C18 C19 123.1(3) . . ?
C20 C19 C18 116.9(3) . . ?
C20 C19 C25 120.5(3) . . ?
C18 C19 C25 122.7(3) . . ?
C19 C20 C21 122.8(3) . . ?
C20 C21 C16 119.6(3) . . ?
C20 C21 C28 118.1(3) . . ?
C16 C21 C28 122.3(3) . . ?
C23 C22 C17 109.8(3) . . ?
C23 C22 C24 110.7(3) . . ?
C17 C22 C24 114.2(3) . . ?
C27 C25 C26 110.4(3) . . ?
C27 C25 C19 111.1(3) . . ?
C26 C25 C19 112.8(3) . . ?
C21 C28 C30 111.9(3) . . ?
C21 C28 C29 111.3(3) . . ?
C30 C28 C29 110.9(3) . . ?
C31 O1 C34 108.9(3) . . ?
C31 O1 K1 128.8(3) . . ?
C34 O1 K1 122.3(2) . . ?
O1 C31 C32 108.6(5) . . ?
C31 C32 C33 108.6(5) . . ?
C32 C33 C34 103.6(4) . . ?
O1 C34 C33 106.3(4) . . ?
C38 O2 C35 107.2(3) . . ?
C38 O2 K2 128.2(2) . . ?
C35 O2 K2 124.4(2) . . ?
O2 C35 C36 104.5(4) . . ?
C35 C36 C37 104.7(4) . . ?
C36 C37 C38 104.3(4) . . ?
O2 C38 C37 106.4(3) . . ?

loop_
_geom_bond_atom_site_label_1
_geom_bond_atom_site_label_2
_geom_bond_distance
_geom_bond_site_symmetry_2
_geom_bond_publ_flag
K1 O1 2.677(3) . ?
K1 S1 3.0767(12) . ?
K1 S2 3.0912(13) 3_655 ?
K1 S2 3.2223(12) . ?
K1 K1 4.300(2) 3_655 ?
K1 K2 4.4100(11) . ?
K2 O2 2.687(3) . ?
K2 S2 3.0824(12) . ?
K2 S1 3.0891(12) 3_755 ?
K2 S1 3.2520(11) . ?
K2 C1 3.346(3) 3_755 ?
K2 K2 4.397(2) 3_755 ?
S1 C1 1.784(3) . ?
S1 K2 3.0890(12) 3_755 ?
C1 C2 1.423(5) . ?
C1 C6 1.425(4) . ?
C1 K2 3.346(3) 3_755 ?
C2 C3 1.394(5) . ?
C2 C7 1.533(5) . ?
C3 C4 1.397(5) . ?
C4 C5 1.384(5) . ?
C4 C10 1.525(5) . ?
C5 C6 1.398(5) . ?
C6 C13 1.522(5) . ?
C7 C9 1.537(5) . ?
C7 C8 1.539(6) . ?
C10 C12 1.518(6) . ?
C10 C11 1.526(6) . ?
C13 C15 1.531(5) . ?
C13 C14 1.538(5) . ?
S2 C16 1.789(3) . ?
S2 K1 3.0911(13) 3_655 ?
C16 C17 1.422(4) . ?
C16 C21 1.424(4) . ?
C17 C18 1.391(5) . ?
C17 C22 1.527(4) . ?
C18 C19 1.393(5) . ?
C19 C20 1.391(5) . ?
C19 C25 1.534(5) . ?
C20 C21 1.398(4) . ?
C21 C28 1.527(4) . ?
C22 C23 1.527(5) . ?
C22 C24 1.541(5) . ?
C25 C27 1.520(6) . ?
C25 C26 1.523(6) . ?
C28 C30 1.530(5) . ?
C28 C29 1.537(5) . ?
O1 C31 1.407(5) . ?
O1 C34 1.427(5) . ?
C31 C32 1.436(7) . ?
C32 C33 1.477(7) . ?
C33 C34 1.523(6) . ?
O2 C38 1.430(5) . ?
O2 C35 1.430(5) . ?
C35 C36 1.488(6) . ?
C36 C37 1.508(6) . ?
C37 C38 1.527(5) . ?

loop_
_cod_changelog_entry_id
_cod_changelog_entry_author
_cod_changelog_entry_date
_cod_changelog_entry_text
1 'Vaitkus, Antanas' 2024-11-17T23:38:10+02:00
;
 Replaced the '&G' character sequence with the backslash character ('\')
 in the '_diffrn_measurement_method' data value.
;
